data_4321989
loop_
_publ_author_name
'Matthew A. Withersby'
'Alexander J. Blake'
'Neil R. Champness'
'Paul A. Cooke'
'Peter Hubberstey'
'Wan-Sheung Li'
'Martin Schr\"oder'

_publ_section_title
;
 Solvent Control in the Synthesis of
 3,6-Bis(pyridin-3-yl)-1,2,4,5-tetrazine-Bridged Cadmium(II) and Zinc(II)
 Coordination Polymers
;
_journal_name_full 'Inorganic Chemistry'
_journal_page_first 2259
_journal_page_last 2266
_journal_paper_doi 10.1021/ic980898h
_journal_volume 38
_journal_year 1999
_chemical_formula_sum 'C19 H14.5 Cd N11 O6.5'
_chemical_formula_weight 613.32
_chemical_name_common {[Cd2(mu-3,3'-pytz)3(NO3)4](EtOH)}n
_chemical_name_systematic
; 
 3,6-bis(pyridy-3-yl)-1,2,4,5-tetrazine Cadmium nitrate ethanol adduct 
;
_space_group_IT_number 2
_symmetry_cell_setting triclinic
_symmetry_space_group_name_Hall '-P 1'
_symmetry_space_group_name_H-M 'P -1'
_atom_sites_solution_hydrogens geom
_atom_sites_solution_primary direct
_atom_sites_solution_secondary difmap
_audit_creation_method SHELXL-97
_cell_angle_alpha 86.76(3)
_cell_angle_beta 79.04(3)
_cell_angle_gamma 88.14(2)
_cell_formula_units_Z 2
_cell_length_a 9.060(3)
_cell_length_b 9.848(3)
_cell_length_c 13.208(4)
_cell_measurement_reflns_used 12
_cell_measurement_temperature 297(2)
_cell_measurement_theta_max 16
_cell_measurement_theta_min 14
_cell_volume 1154.8(6)
_computing_cell_refinement 'STADI-4 (stoe & cie, 1996a)'
_computing_data_collection 'STADI-4 (stoe & cie, 1996a)'
_computing_data_reduction 'X-RED (stoe & cie, 1996b)'
_computing_molecular_graphics 'SHELXTL/PC (version 5.03)(Sheldrick, 1994)'
_computing_publication_material 'SHELXL-97 (Sheldrick, 1997)'
_computing_structure_refinement 'SHELXL-97 (Sheldrick, 1997)'
_computing_structure_solution 'SHELXS-97 (Sheldrick, 1990)'
_diffrn_ambient_temperature 297(2)
_diffrn_measured_fraction_theta_full 0.997
_diffrn_measured_fraction_theta_max 0.997
_diffrn_measurement_device_type 'STOE STADI-4 FOUR-CIRCLE DIFFRACTOMETER'
_diffrn_measurement_method 'omega theta'
_diffrn_radiation_monochromator graphite
_diffrn_radiation_source 'fine-focus sealed tube'
_diffrn_radiation_type MoK\a
_diffrn_radiation_wavelength 0.71073
_diffrn_reflns_av_R_equivalents 0.0255
_diffrn_reflns_av_sigmaI/netI 0.0323
_diffrn_reflns_limit_h_max 10
_diffrn_reflns_limit_h_min -10
_diffrn_reflns_limit_k_max 11
_diffrn_reflns_limit_k_min -11
_diffrn_reflns_limit_l_max 15
_diffrn_reflns_limit_l_min -15
_diffrn_reflns_number 8132
_diffrn_reflns_theta_full 25.01
_diffrn_reflns_theta_max 25.01
_diffrn_reflns_theta_min 3.05
_diffrn_standards_decay_% +-4.8%
_diffrn_standards_interval_time '60 minutes'
_diffrn_standards_number 3
_exptl_absorpt_coefficient_mu 1.010
_exptl_absorpt_correction_T_max 0.8550
_exptl_absorpt_correction_T_min 0.7935
_exptl_absorpt_correction_type numerical
_exptl_crystal_colour Block
_exptl_crystal_density_diffrn 1.764
_exptl_crystal_density_method 'not measured'
_exptl_crystal_description 'Deep Pink'
_exptl_crystal_F_000 611
_exptl_crystal_size_max 0.24
_exptl_crystal_size_mid 0.22
_exptl_crystal_size_min 0.16
_refine_diff_density_max 0.615
_refine_diff_density_min -0.309
_refine_diff_density_rms 0.069
_refine_ls_extinction_method none
_refine_ls_goodness_of_fit_ref 0.977
_refine_ls_hydrogen_treatment 'riding model'
_refine_ls_matrix_type full
_refine_ls_number_parameters 333
_refine_ls_number_reflns 4066
_refine_ls_number_restraints 0
_refine_ls_restrained_S_all 0.977
_refine_ls_R_factor_all 0.0397
_refine_ls_R_factor_gt 0.0315
_refine_ls_shift/su_max 0.001
_refine_ls_shift/su_mean 0.000
_refine_ls_structure_factor_coef Fsqd
_refine_ls_weighting_details 'w=1/[\s^2^(Fo^2^)+(0.0547P)^2^+0.7408P] where P=(Fo^2^+2Fc^2^)/3'
_refine_ls_weighting_scheme calc
_refine_ls_wR_factor_gt 0.0802
_refine_ls_wR_factor_ref 0.0872
_reflns_number_gt 3569
_reflns_number_total 4066
_reflns_threshold_expression >2sigma(I)
_cod_data_source_file ic980898h_2.cif
_cod_data_source_block cdtznt
_cod_depositor_comments
;
The following automatic conversions were performed:

'_refine_ls_weighting_scheme' value 'calc
w=1/[\s^2^(Fo^2^)+(0.0547P)^2^+0.7408P] where P=(Fo^2^+2Fc^2^)/3' was
changed to 'calc'. New tag '_refine_ls_weighting_details' was
created. The value of the new tag was set to
'w=1/[\s^2^(Fo^2^)+(0.0547P)^2^+0.7408P] where P=(Fo^2^+2Fc^2^)/3'.

Automatic conversion script
Id: cif_fix_values 3143 2015-03-26 13:38:13Z robertas 

The following automatic conversions were performed:

'_atom_sites_solution_primary' value 'direct methods' was changed to
'direct'.

'_atom_sites_solution_secondary' value 'difference Fourier map' was
changed to 'difmap'.

'_atom_sites_solution_hydrogens' value 'geometrically placed' was
changed to 'geom'.

Automatic conversion script
Id: cif_fix_values 6452 2018-10-05 10:23:21Z andrius 
;
_cod_original_formula_sum 'C19 H14.50 Cd N11 O6.50'
_cod_database_code 4321989

loop_
_symmetry_equiv_pos_as_xyz
'x, y, z'
'-x, -y, -z'

loop_
_atom_site_label
_atom_site_type_symbol
_atom_site_fract_x
_atom_site_fract_y
_atom_site_fract_z
_atom_site_U_iso_or_equiv
_atom_site_adp_type
_atom_site_occupancy
_atom_site_calc_flag
_atom_site_refinement_flags
_atom_site_disorder_assembly
_atom_site_disorder_group
Cd1 Cd 0.49479(3) -0.08926(2) 0.75903(2) 0.03562(10) Uani 1 d . . .
N1 N 0.8182(4) -0.5813(3) 0.7659(3) 0.0483(8) Uani 1 d . . .
N2 N 0.8649(4) -0.7039(3) 0.7369(3) 0.0490(8) Uani 1 d . . .
C3 C 0.9920(4) -0.7518(4) 0.7631(3) 0.0365(8) Uani 1 d . . .
N4 N 1.0679(4) -0.6908(3) 0.8246(3) 0.0512(9) Uani 1 d . . .
N5 N 1.0221(4) -0.5674(3) 0.8534(3) 0.0517(9) Uani 1 d . . .
C6 C 0.9025(4) -0.5138(4) 0.8184(3) 0.0399(8) Uani 1 d . . .
N10 N 0.3106(4) -0.2043(4) 0.9413(3) 0.0481(8) Uani 1 d . . .
O11 O 0.3563(4) -0.0834(3) 0.9323(2) 0.0546(7) Uani 1 d . . .
O12 O 0.3556(4) -0.2774(3) 0.8675(3) 0.0674(9) Uani 1 d . . .
O13 O 0.2253(4) -0.2428(5) 1.0189(3) 0.0909(13) Uani 1 d . . .
N20 N 0.6351(4) -0.1666(4) 0.5613(3) 0.0497(8) Uani 1 d . . .
O21 O 0.5553(4) -0.2452(3) 0.6269(2) 0.0560(7) Uani 1 d . . .
O22 O 0.6518(4) -0.0496(3) 0.5872(2) 0.0669(9) Uani 1 d . . .
O23 O 0.6928(5) -0.2054(4) 0.4767(3) 0.0824(11) Uani 1 d . . .
N31 N 0.6990(3) -0.1793(3) 0.8228(2) 0.0417(7) Uani 1 d . . .
C32 C 0.7420(4) -0.3084(4) 0.8051(3) 0.0426(8) Uani 1 d . . .
H32A H 0.6898 -0.3572 0.7656 0.051 Uiso 1 calc R . .
C33 C 0.8598(4) -0.3732(4) 0.8424(3) 0.0402(8) Uani 1 d . . .
C34 C 0.9366(5) -0.2992(4) 0.9017(3) 0.0511(10) Uani 1 d . . .
H34A H 1.0165 -0.3388 0.9285 0.061 Uiso 1 calc R . .
C35 C 0.8923(5) -0.1661(4) 0.9203(3) 0.0552(11) Uani 1 d . . .
H35A H 0.9416 -0.1149 0.9602 0.066 Uiso 1 calc R . .
C36 C 0.7749(5) -0.1104(4) 0.8794(3) 0.0478(9) Uani 1 d . . .
H36A H 0.7468 -0.0202 0.8916 0.057 Uiso 1 calc R . .
N61 N 0.2616(3) -0.0430(3) 0.7123(2) 0.0418(7) Uani 1 d . . .
C62 C 0.1890(4) 0.0700(4) 0.7487(3) 0.0389(8) Uani 1 d . . .
H62 H 0.2321 0.1199 0.7928 0.047 Uiso 1 calc R . .
C63 C 1.0541(4) -0.8835(4) 0.7247(3) 0.0372(8) Uani 1 d . . .
C64 C 0.9872(5) -0.9603(4) 0.6623(3) 0.0496(10) Uani 1 d . . .
H64 H 0.8958 -0.9325 0.6447 0.059 Uiso 1 calc R . .
C65 C 1.0583(5) -1.0784(5) 0.6266(4) 0.0573(11) Uani 1 d . . .
H65 H 1.0147 -1.1325 0.5853 0.069 Uiso 1 calc R . .
C66 C 0.1955(5) -0.1165(4) 0.6528(3) 0.0515(10) Uani 1 d . . .
H66 H 0.2430 -0.1962 0.6278 0.062 Uiso 1 calc R . .
N101 N 0.3838(4) 0.5255(3) 0.5787(3) 0.0534(9) Uani 1 d . . .
N105 N 0.6102(4) 0.4068(3) 0.5110(3) 0.0560(9) Uani 1 d . . .
C106 C 0.4942(4) 0.4346(4) 0.5869(3) 0.0447(9) Uani 1 d . . .
N131 N 0.5254(3) 0.1445(3) 0.7741(2) 0.0404(7) Uani 1 d . . .
C132 C 0.5339(4) 0.2217(4) 0.6876(3) 0.0426(8) Uani 1 d . . .
H13A H 0.5721 0.1830 0.6250 0.051 Uiso 1 calc R . .
C133 C 0.4884(4) 0.3577(4) 0.6864(3) 0.0439(9) Uani 1 d . . .
C134 C 0.4340(5) 0.4161(4) 0.7795(4) 0.0540(10) Uani 1 d . . .
H13B H 0.3990 0.5059 0.7810 0.065 Uiso 1 calc R . .
C135 C 0.4328(5) 0.3388(4) 0.8701(4) 0.0564(11) Uani 1 d . . .
H13C H 0.4015 0.3765 0.9338 0.068 Uiso 1 calc R . .
C136 C 0.4790(4) 0.2045(4) 0.8638(3) 0.0470(9) Uani 1 d . . .
H13D H 0.4782 0.1525 0.9249 0.056 Uiso 1 calc R . .
O10 O 0.0544(13) 0.5595(11) 0.6165(9) 0.121(3) Uiso 0.50 d P . .
C11 C -0.0134(9) 0.5718(8) 0.5250(6) 0.112(2) Uiso 1 d . . .

loop_
_atom_site_aniso_label
_atom_site_aniso_U_11
_atom_site_aniso_U_22
_atom_site_aniso_U_33
_atom_site_aniso_U_23
_atom_site_aniso_U_13
_atom_site_aniso_U_12
Cd1 0.03652(16) 0.02888(15) 0.03990(16) -0.00052(10) -0.00527(10) 0.00905(10)
N1 0.0400(17) 0.0413(18) 0.068(2) -0.0058(16) -0.0229(16) 0.0108(14)
N2 0.0398(17) 0.0409(18) 0.071(2) -0.0064(16) -0.0226(16) 0.0071(14)
C3 0.0313(17) 0.0363(18) 0.0417(19) 0.0036(15) -0.0089(15) 0.0041(14)
N4 0.0426(18) 0.0456(19) 0.072(2) -0.0146(17) -0.0266(17) 0.0165(15)
N5 0.0461(19) 0.0453(19) 0.070(2) -0.0116(17) -0.0286(17) 0.0157(15)
C6 0.0342(18) 0.0400(19) 0.045(2) 0.0006(16) -0.0088(16) 0.0089(15)
N10 0.0417(18) 0.059(2) 0.0422(18) 0.0094(16) -0.0079(15) -0.0051(16)
O11 0.071(2) 0.0444(16) 0.0463(16) -0.0085(12) -0.0044(14) -0.0027(14)
O12 0.080(2) 0.0451(17) 0.075(2) -0.0107(16) -0.0079(18) -0.0041(15)
O13 0.081(3) 0.130(4) 0.056(2) 0.024(2) -0.0019(19) -0.042(2)
N20 0.056(2) 0.051(2) 0.0419(18) -0.0103(16) -0.0082(16) 0.0097(16)
O21 0.0653(19) 0.0502(17) 0.0512(17) -0.0070(14) -0.0057(14) -0.0042(14)
O22 0.086(2) 0.0494(18) 0.0595(19) -0.0068(15) 0.0034(17) -0.0060(16)
O23 0.102(3) 0.091(3) 0.0488(19) -0.0244(18) 0.0063(18) 0.004(2)
N31 0.0433(17) 0.0361(16) 0.0457(17) -0.0031(13) -0.0102(14) 0.0114(13)
C32 0.043(2) 0.040(2) 0.047(2) -0.0083(16) -0.0150(17) 0.0105(16)
C33 0.0367(19) 0.0398(19) 0.043(2) 0.0003(16) -0.0077(16) 0.0076(15)
C34 0.049(2) 0.054(2) 0.055(2) -0.0058(19) -0.0243(19) 0.0117(19)
C35 0.063(3) 0.052(2) 0.057(2) -0.013(2) -0.025(2) 0.007(2)
C36 0.059(2) 0.039(2) 0.046(2) -0.0080(17) -0.0096(19) 0.0110(18)
N61 0.0404(17) 0.0367(16) 0.0487(18) -0.0059(14) -0.0102(14) 0.0098(13)
C62 0.0375(19) 0.0396(19) 0.0398(19) -0.0024(15) -0.0085(15) 0.0045(15)
C63 0.0334(17) 0.0370(18) 0.0402(19) 0.0016(15) -0.0064(15) 0.0038(14)
C64 0.043(2) 0.054(2) 0.055(2) -0.0045(19) -0.0188(18) 0.0024(18)
C65 0.059(3) 0.055(3) 0.064(3) -0.019(2) -0.023(2) 0.002(2)
C66 0.055(2) 0.044(2) 0.058(2) -0.0145(19) -0.015(2) 0.0116(18)
N101 0.0487(19) 0.0370(17) 0.071(2) 0.0113(16) -0.0076(17) 0.0046(15)
N105 0.050(2) 0.0375(18) 0.077(2) 0.0093(17) -0.0094(18) 0.0046(15)
C106 0.041(2) 0.0252(17) 0.068(3) 0.0040(17) -0.0137(19) -0.0010(15)
N131 0.0402(17) 0.0318(15) 0.0498(18) 0.0012(14) -0.0115(14) 0.0005(12)
C132 0.041(2) 0.0322(18) 0.055(2) -0.0005(16) -0.0102(17) 0.0053(15)
C133 0.039(2) 0.0302(18) 0.065(3) 0.0017(17) -0.0171(18) 0.0002(15)
C134 0.055(2) 0.033(2) 0.076(3) -0.010(2) -0.016(2) 0.0006(17)
C135 0.066(3) 0.047(2) 0.060(3) -0.016(2) -0.017(2) 0.002(2)
C136 0.048(2) 0.043(2) 0.055(2) -0.0051(18) -0.0197(19) -0.0028(17)

loop_
_atom_type_symbol
_atom_type_description
_atom_type_scat_dispersion_real
_atom_type_scat_dispersion_imag
_atom_type_scat_source
C C 0.0033 0.0016 'International Tables Vol C Tables 4.2.6.8 and 6.1.1.4'
H H 0.0000 0.0000 'International Tables Vol C Tables 4.2.6.8 and 6.1.1.4'
N N 0.0061 0.0033 'International Tables Vol C Tables 4.2.6.8 and 6.1.1.4'
O O 0.0106 0.0060 'International Tables Vol C Tables 4.2.6.8 and 6.1.1.4'
Cd Cd -0.8075 1.2024 'International Tables Vol C Tables 4.2.6.8 and 6.1.1.4'

loop_
_geom_angle_atom_site_label_1
_geom_angle_atom_site_label_2
_geom_angle_atom_site_label_3
_geom_angle
_geom_angle_site_symmetry_1
_geom_angle_site_symmetry_3
_geom_angle_publ_flag
N31 Cd1 N61 166.95(11) . . y
N31 Cd1 N131 100.80(11) . . y
N61 Cd1 N131 89.99(11) . . y
N31 Cd1 O21 86.99(11) . . y
N61 Cd1 O21 90.25(11) . . y
N131 Cd1 O21 136.29(11) . . y
N31 Cd1 O11 89.10(11) . . y
N61 Cd1 O11 84.58(11) . . y
N131 Cd1 O11 84.74(11) . . y
O21 Cd1 O11 138.73(10) . . y
N31 Cd1 O22 90.83(12) . . y
N61 Cd1 O22 97.62(12) . . y
N131 Cd1 O22 84.06(11) . . y
O21 Cd1 O22 52.63(11) . . y
O11 Cd1 O22 168.59(10) . . y
N31 Cd1 O12 84.19(12) . . y
N61 Cd1 O12 82.94(12) . . y
N131 Cd1 O12 136.31(11) . . y
O21 Cd1 O12 86.99(11) . . y
O11 Cd1 O12 51.75(10) . . y
O22 Cd1 O12 139.57(11) . . y
N2 N1 C6 117.9(3) . . ?
N1 N2 C3 117.2(3) . . ?
N2 C3 N4 124.8(3) . . ?
N2 C3 C63 118.7(3) . . ?
N4 C3 C63 116.5(3) . . ?
N5 N4 C3 117.9(3) . . ?
N4 N5 C6 117.0(3) . . ?
N5 C6 N1 124.5(3) . . ?
N5 C6 C33 117.1(3) . . ?
N1 C6 C33 118.4(3) . . ?
O13 N10 O12 123.3(4) . . ?
O13 N10 O11 119.6(4) . . ?
O12 N10 O11 117.0(3) . . ?
N10 O11 Cd1 97.7(2) . . ?
N10 O12 Cd1 93.4(2) . . ?
O23 N20 O22 122.1(4) . . ?
O23 N20 O21 120.7(4) . . ?
O22 N20 O21 117.1(3) . . ?
N20 O21 Cd1 97.0(2) . . ?
N20 O22 Cd1 93.2(2) . . ?
C36 N31 C32 117.6(3) . . ?
C36 N31 Cd1 123.4(2) . . ?
C32 N31 Cd1 119.0(2) . . ?
N31 C32 C33 123.6(4) . . ?
C32 C33 C34 117.6(3) . . ?
C32 C33 C6 120.7(3) . . ?
C34 C33 C6 121.7(3) . . ?
C35 C34 C33 119.0(4) . . ?
C36 C35 C34 119.2(4) . . ?
N31 C36 C35 123.0(4) . . ?
C66 N61 C62 117.4(3) . . ?
C66 N61 Cd1 126.6(2) . . ?
C62 N61 Cd1 116.0(2) . . ?
N61 C62 C63 123.8(3) . 1_465 ?
C62 C63 C64 118.1(3) 1_645 . ?
C62 C63 C3 118.4(3) 1_645 . ?
C64 C63 C3 123.4(3) . . ?
C65 C64 C63 118.7(4) . . ?
C64 C65 C66 119.5(4) . 1_645 ?
N61 C66 C65 122.4(4) . 1_465 ?
N105 N101 C106 117.3(4) 2_666 . ?
N101 N105 C106 117.6(3) 2_666 . ?
N101 C106 N105 125.1(4) . . ?
N101 C106 C133 117.9(4) . . ?
N105 C106 C133 117.0(3) . . ?
C132 N131 C136 117.6(3) . . ?
C132 N131 Cd1 115.8(2) . . ?
C136 N131 Cd1 121.7(3) . . ?
N131 C132 C133 122.8(4) . . ?
C134 C133 C132 118.7(4) . . ?
C134 C133 C106 121.7(3) . . ?
C132 C133 C106 119.5(4) . . ?
C135 C134 C133 118.8(4) . . ?
C134 C135 C136 118.4(4) . . ?
N131 C136 C135 123.5(4) . . ?
O10 C11 C11 105.6(9) . 2_566 ?

loop_
_geom_bond_atom_site_label_1
_geom_bond_atom_site_label_2
_geom_bond_distance
_geom_bond_site_symmetry_2
_geom_bond_publ_flag
Cd1 N31 2.306(3) . y
Cd1 N61 2.335(3) . y
Cd1 N131 2.351(3) . y
Cd1 O21 2.364(3) . y
Cd1 O11 2.394(3) . y
Cd1 O22 2.456(3) . y
Cd1 O12 2.498(3) . y
N1 N2 1.320(4) . ?
N1 C6 1.339(5) . ?
N2 C3 1.329(4) . ?
C3 N4 1.337(5) . ?
C3 C63 1.475(5) . ?
N4 N5 1.324(4) . ?
N5 C6 1.338(5) . ?
C6 C33 1.461(5) . ?
N10 O13 1.211(5) . ?
N10 O12 1.242(5) . ?
N10 O11 1.264(4) . ?
N20 O23 1.217(4) . ?
N20 O22 1.243(4) . ?
N20 O21 1.263(5) . ?
N31 C36 1.333(5) . ?
N31 C32 1.338(5) . ?
C32 C33 1.381(5) . ?
C33 C34 1.390(6) . ?
C34 C35 1.380(6) . ?
C35 C36 1.368(6) . ?
N61 C66 1.332(5) . ?
N61 C62 1.339(5) . ?
C62 C63 1.378(5) 1_465 ?
C63 C62 1.378(5) 1_645 ?
C63 C64 1.382(5) . ?
C64 C65 1.374(6) . ?
C65 C66 1.387(6) 1_645 ?
C66 C65 1.387(6) 1_465 ?
N101 N105 1.319(5) 2_666 ?
N101 C106 1.337(5) . ?
N105 N101 1.319(5) 2_666 ?
N105 C106 1.340(5) . ?
C106 C133 1.473(6) . ?
N131 C132 1.327(5) . ?
N131 C136 1.343(5) . ?
C132 C133 1.389(5) . ?
C133 C134 1.385(6) . ?
C134 C135 1.379(6) . ?
C135 C136 1.377(6) . ?
O10 C11 1.454(13) . ?
C11 C11 1.586(15) 2_566 ?
